data_1501561
loop_
_publ_author_name
'Mohamed Osman Awaleh'
'Francois Brisse'
'Youssouf Djibril Soubaneh'
'Thierry Maris'
'Elias Said Dirieh'

_publ_section_title
;
 Four New Ag(I) Coordination Polymers: Synthesis, Crystal Structures and
 Thermal Stability
;
_journal_name_full 'J. Inorg. Organomet. Polym.'
_journal_page_first 816
_journal_page_last 824
_journal_paper_doi 10.1007/s10904-010-9407-0
_journal_volume 20
_journal_year 2010
_chemical_compound_source 'Synthesized by the authors. See text'
_chemical_formula_moiety 'C57 H48 Ag6 F12 O12 S6'
_chemical_formula_sum 'C57 H48 Ag6 F12 O12 S6'
_chemical_formula_weight 1992.53
_space_group_IT_number 14
_symmetry_cell_setting monoclinic
_symmetry_space_group_name_Hall '-P 2ybc'
_symmetry_space_group_name_H-M 'P 1 21/c 1'
_atom_sites_solution_hydrogens geom
_atom_sites_solution_primary direct
_atom_sites_solution_secondary difmap
_audit_creation_method SHELXL-97
_cell_angle_alpha 90.00
_cell_angle_beta 93.8680(10)
_cell_angle_gamma 90.00
_cell_formula_units_Z 4
_cell_length_a 10.4359(2)
_cell_length_b 23.9932(4)
_cell_length_c 25.6039(4)
_cell_measurement_reflns_used 7347
_cell_measurement_temperature 100(2)
_cell_measurement_theta_max 72.94
_cell_measurement_theta_min 2.53
_cell_volume 6396.37(19)
_computing_cell_refinement 'SMART (Bruker, 1999)'
_computing_data_collection 'SMART (Bruker, 1999)'
_computing_data_reduction 'SAINT (Bruker, 1999)'
_computing_molecular_graphics 'SHELXTL (Bruker, 1997)'
_computing_publication_material 'UdMX (local program)'
_computing_structure_refinement 'SHELXL97 (Sheldrick, 1997)'
_computing_structure_solution 'SHELXS97 (Sheldrick, 1997)'
_diffrn_ambient_temperature 100(2)
_diffrn_detector_area_resol_mean 5.5
_diffrn_measured_fraction_theta_full 0.960
_diffrn_measured_fraction_theta_max 0.960
_diffrn_measurement_device_type 'Bruker Smart 2000'
_diffrn_measurement_method \w
_diffrn_radiation_monochromator graphite
_diffrn_radiation_source 'Sealed Tube'
_diffrn_radiation_type CuK\a
_diffrn_radiation_wavelength 1.54178
_diffrn_reflns_av_R_equivalents 0.053
_diffrn_reflns_av_sigmaI/netI 0.0360
_diffrn_reflns_limit_h_max 11
_diffrn_reflns_limit_h_min -10
_diffrn_reflns_limit_k_max 29
_diffrn_reflns_limit_k_min -29
_diffrn_reflns_limit_l_max 31
_diffrn_reflns_limit_l_min -31
_diffrn_reflns_number 77743
_diffrn_reflns_theta_full 72.93
_diffrn_reflns_theta_max 72.93
_diffrn_reflns_theta_min 2.53
_diffrn_standards_decay_% 0.00
_diffrn_standards_number 529
_exptl_absorpt_coefficient_mu 17.122
_exptl_absorpt_correction_T_max 0.302
_exptl_absorpt_correction_T_min 0.103
_exptl_absorpt_correction_type multi-scan
_exptl_absorpt_process_details 'Sadabs (Sheldrick,1996)'
_exptl_crystal_colour Colourless
_exptl_crystal_density_diffrn 2.069
_exptl_crystal_density_method 'not measured'
_exptl_crystal_description block
_exptl_crystal_F_000 3888
_exptl_crystal_size_max 0.39
_exptl_crystal_size_mid 0.14
_exptl_crystal_size_min 0.07
_refine_diff_density_max 1.490
_refine_diff_density_min -0.897
_refine_diff_density_rms 0.143
_refine_ls_extinction_method none
_refine_ls_goodness_of_fit_ref 1.013
_refine_ls_hydrogen_treatment constr
_refine_ls_matrix_type full
_refine_ls_number_parameters 838
_refine_ls_number_reflns 12258
_refine_ls_number_restraints 0
_refine_ls_restrained_S_all 1.013
_refine_ls_R_factor_all 0.0414
_refine_ls_R_factor_gt 0.0343
_refine_ls_shift/su_max 0.002
_refine_ls_shift/su_mean 0.000
_refine_ls_structure_factor_coef Fsqd
_refine_ls_weighting_details 'calc w=1/[\s^2^(Fo^2^)+(0.0574P)^2^] where P=(Fo^2^+2Fc^2^)/3'
_refine_ls_weighting_scheme calc
_refine_ls_wR_factor_gt 0.0871
_refine_ls_wR_factor_ref 0.0896
_reflns_number_gt 10405
_reflns_number_total 12258
_reflns_threshold_expression I>2\s(I)
_cod_data_source_file deposit.cif
_cod_data_source_block Complex1
_cod_depositor_comments
;
 Updated values of the _geom_angle_atom_site_label_* and
 _geom_bond_atom_site_label_* data items to establish
 relationships between loop packets from different data loops.

 Antanas Vaitkus,
 2020-10-02
;
_cod_original_sg_symbol_H-M P21/c
_cod_database_code 1501561

loop_
_symmetry_equiv_pos_as_xyz
'x, y, z'
'-x, y+1/2, -z+1/2'
'-x, -y, -z'
'x, -y-1/2, z-1/2'

loop_
_atom_site_label
_atom_site_type_symbol
_atom_site_fract_x
_atom_site_fract_y
_atom_site_fract_z
_atom_site_U_iso_or_equiv
_atom_site_adp_type
_atom_site_occupancy
_atom_site_symmetry_multiplicity
_atom_site_calc_flag
_atom_site_refinement_flags
Ag1 Ag 1.02757(3) 0.790511(13) 0.038509(13) 0.02231(8) Uani 1 1 d .
Ag2 Ag 0.94376(3) 0.689716(12) -0.020086(12) 0.02058(8) Uani 1 1 d .
Ag3 Ag 0.68150(3) 0.693445(12) 0.043634(11) 0.01898(8) Uani 1 1 d .
Ag4 Ag 0.96716(3) 0.976598(13) 0.054765(12) 0.02187(8) Uani 1 1 d .
Ag5 Ag 0.52636(3) 0.447978(12) -0.028389(11) 0.01876(8) Uani 1 1 d .
Ag6 Ag 1.35184(3) 0.678475(13) -0.034493(11) 0.01991(8) Uani 1 1 d .
S1 S 1.24171(10) 0.77507(4) -0.03855(4) 0.0183(2) Uani 1 1 d .
S2 S 1.12261(10) 0.88875(4) 0.05768(4) 0.0175(2) Uani 1 1 d .
S3 S 0.12638(10) 0.62642(4) -0.05458(4) 0.0194(2) Uani 1 1 d .
S4 S 0.30798(10) 0.41081(4) -0.06519(4) 0.0166(2) Uani 1 1 d .
S5 S 0.80463(10) 0.76911(4) 0.08841(4) 0.0170(2) Uani 1 1 d .
S6 S 0.76056(12) 0.99837(4) 0.10378(4) 0.0240(2) Uani 1 1 d .
F1 F 0.6767(3) 0.67945(11) -0.15756(9) 0.0255(6) Uani 1 1 d .
F2 F 0.4796(2) 0.67333(11) -0.13577(9) 0.0242(6) Uani 1 1 d .
F3 F 0.7193(3) 0.57584(11) -0.14708(10) 0.0262(6) Uani 1 1 d .
F4 F 0.5158(3) 0.57727(11) -0.17290(9) 0.0268(6) Uani 1 1 d .
F5 F 0.6724(3) 0.81290(10) -0.12665(11) 0.0276(6) Uani 1 1 d .
F6 F 0.8478(3) 0.85455(11) -0.14436(9) 0.0262(6) Uani 1 1 d .
F7 F 0.6340(2) 0.87961(11) -0.04749(10) 0.0262(6) Uani 1 1 d .
F8 F 0.6606(3) 0.92455(10) -0.12044(10) 0.0263(6) Uani 1 1 d .
F9 F 1.1257(3) 0.64614(11) 0.17081(10) 0.0270(6) Uani 1 1 d .
F10 F 1.1858(3) 0.58783(10) 0.11186(10) 0.0277(6) Uani 1 1 d .
F11 F 1.3278(3) 0.70771(11) 0.16713(9) 0.0246(6) Uani 1 1 d .
F12 F 1.3897(3) 0.62126(11) 0.16639(10) 0.0302(6) Uani 1 1 d .
O1 O 0.7460(3) 0.64441(12) -0.05120(11) 0.0199(6) Uani 1 1 d .
O2 O 0.5823(3) 0.70296(12) -0.04171(11) 0.0213(7) Uani 1 1 d .
O3 O 0.6248(3) 0.51275(12) -0.07490(12) 0.0241(7) Uani 1 1 d .
O4 O 0.4820(3) 0.58021(12) -0.05840(11) 0.0202(6) Uani 1 1 d .
O5 O 0.8840(3) 0.82811(14) -0.02219(12) 0.0309(8) Uani 1 1 d .
O6 O 0.8698(3) 0.75591(13) -0.07794(13) 0.0294(8) Uani 1 1 d .
O7 O 0.8020(3) 0.95332(13) -0.01002(12) 0.0269(7) Uani 1 1 d .
O8 O 0.9195(3) 0.94401(14) -0.07965(13) 0.0301(8) Uani 1 1 d .
O9 O 1.1586(3) 0.72499(12) 0.07613(11) 0.0197(6) Uani 1 1 d .
O10 O 1.0125(3) 0.65609(12) 0.06226(12) 0.0227(7) Uani 1 1 d .
O11 O 1.3686(3) 0.63878(12) 0.05010(11) 0.0221(7) Uani 1 1 d .
O12 O 1.4833(3) 0.70871(14) 0.08950(12) 0.0262(7) Uani 1 1 d .
C11 C 1.2599(4) 0.80332(17) -0.10239(16) 0.0191(9) Uani 1 1 d .
C12 C 1.3745(5) 0.7980(2) -0.12657(18) 0.0302(11) Uani 1 1 d .
H12 H 1.4466 0.7802 -0.1091 0.036 Uiso 1 1 calc R
C13 C 1.3819(6) 0.8188(3) -0.1763(2) 0.0436(15) Uani 1 1 d .
H13 H 1.4599 0.8151 -0.1931 0.052 Uiso 1 1 calc R
C14 C 1.2790(5) 0.8449(2) -0.20223(18) 0.0356(12) Uani 1 1 d .
H14 H 1.2860 0.8592 -0.2365 0.043 Uiso 1 1 calc R
C15 C 1.1651(5) 0.8503(2) -0.17792(19) 0.0328(12) Uani 1 1 d .
H15 H 1.0933 0.8680 -0.1957 0.039 Uiso 1 1 calc R
C16 C 1.1558(5) 0.8298(2) -0.12752(19) 0.0283(11) Uani 1 1 d .
H16 H 1.0782 0.8340 -0.1105 0.034 Uiso 1 1 calc R
C17 C 1.3588(4) 0.81380(18) 0.00344(16) 0.0199(9) Uani 1 1 d .
H17A H 1.3494 0.8027 0.0402 0.024 Uiso 1 1 calc R
H17B H 1.4461 0.8028 -0.0055 0.024 Uiso 1 1 calc R
C18 C 1.3475(4) 0.87714(18) -0.00044(16) 0.0207(9) Uani 1 1 d .
H18A H 1.4039 0.8933 0.0283 0.025 Uiso 1 1 calc R
H18B H 1.3832 0.8886 -0.0337 0.025 Uiso 1 1 calc R
C19 C 1.2161(4) 0.90419(17) 0.00147(15) 0.0178(9) Uani 1 1 d .
H19A H 1.1640 0.8932 -0.0306 0.021 Uiso 1 1 calc R
H19B H 1.2280 0.9451 0.0000 0.021 Uiso 1 1 calc R
C21 C 1.2398(4) 0.89149(18) 0.11208(15) 0.0182(9) Uani 1 1 d .
C22 C 1.2871(4) 0.84274(18) 0.13453(17) 0.0220(9) Uani 1 1 d .
H22 H 1.2557 0.8076 0.1224 0.026 Uiso 1 1 calc R
C23 C 1.3823(5) 0.8461(2) 0.17554(17) 0.0268(10) Uani 1 1 d .
H23 H 1.4167 0.8130 0.1912 0.032 Uiso 1 1 calc R
C24 C 1.4272(5) 0.8978(2) 0.19370(17) 0.0300(11) Uani 1 1 d .
H24 H 1.4932 0.8999 0.2211 0.036 Uiso 1 1 calc R
C25 C 1.3744(5) 0.9464(2) 0.17135(18) 0.0300(11) Uani 1 1 d .
H25 H 1.4031 0.9816 0.1843 0.036 Uiso 1 1 calc R
C26 C 1.2806(5) 0.9437(2) 0.13047(17) 0.0265(10) Uani 1 1 d .
H26 H 1.2447 0.9768 0.1153 0.032 Uiso 1 1 calc R
C31 C 0.1053(5) 0.62433(18) -0.12423(17) 0.0216(9) Uani 1 1 d .
C32 C -0.0158(5) 0.6325(2) -0.14860(18) 0.0271(10) Uani 1 1 d .
H32 H -0.0876 0.6388 -0.1285 0.033 Uiso 1 1 calc R
C33 C -0.0306(6) 0.6313(2) -0.2027(2) 0.0344(12) Uani 1 1 d .
H33 H -0.1132 0.6358 -0.2202 0.041 Uiso 1 1 calc R
C34 C 0.0771(6) 0.6234(2) -0.2313(2) 0.0402(14) Uani 1 1 d .
H34 H 0.0679 0.6238 -0.2685 0.048 Uiso 1 1 calc R
C35 C 0.1938(6) 0.6153(2) -0.2070(2) 0.0398(14) Uani 1 1 d .
H35 H 0.2657 0.6092 -0.2271 0.048 Uiso 1 1 calc R
C36 C 0.2103(5) 0.6158(2) -0.1527(2) 0.0305(11) Uani 1 1 d .
H36 H 0.2930 0.6103 -0.1356 0.037 Uiso 1 1 calc R
C37 C 0.1004(5) 0.55371(17) -0.03621(17) 0.0209(9) Uani 1 1 d .
H37A H 0.1089 0.5504 0.0024 0.025 Uiso 1 1 calc R
H37B H 0.0119 0.5426 -0.0482 0.025 Uiso 1 1 calc R
C38 C 0.1953(4) 0.51422(16) -0.05966(17) 0.0193(9) Uani 1 1 d .
H38A H 0.2838 0.5269 -0.0496 0.023 Uiso 1 1 calc R
H38B H 0.1829 0.5158 -0.0983 0.023 Uiso 1 1 calc R
C39 C 0.1801(4) 0.45410(16) -0.04177(16) 0.0168(8) Uani 1 1 d .
H39A H 0.0957 0.4395 -0.0555 0.020 Uiso 1 1 calc R
H39B H 0.1831 0.4527 -0.0031 0.020 Uiso 1 1 calc R
C41 C 0.2857(4) 0.41845(17) -0.13458(15) 0.0174(9) Uani 1 1 d .
C42 C 0.1836(5) 0.39213(19) -0.16135(18) 0.0258(10) Uani 1 1 d .
H42 H 0.1237 0.3711 -0.1432 0.031 Uiso 1 1 calc R
C43 C 0.1706(5) 0.3972(2) -0.21579(19) 0.0351(12) Uani 1 1 d .
H43 H 0.1006 0.3796 -0.2349 0.042 Uiso 1 1 calc R
C44 C 0.2583(6) 0.4274(2) -0.24193(19) 0.0390(13) Uani 1 1 d .
H44 H 0.2495 0.4300 -0.2790 0.047 Uiso 1 1 calc R
C45 C 0.3587(5) 0.4538(2) -0.21449(19) 0.0394(14) Uani 1 1 d .
H45 H 0.4180 0.4751 -0.2328 0.047 Uiso 1 1 calc R
C46 C 0.3743(5) 0.44957(19) -0.16060(17) 0.0264(10) Uani 1 1 d .
H46 H 0.4440 0.4676 -0.1417 0.032 Uiso 1 1 calc R
C51 C 0.8194(5) 0.75691(17) 0.15754(16) 0.0206(9) Uani 1 1 d .
C52 C 0.9421(5) 0.75626(18) 0.18221(17) 0.0250(10) Uani 1 1 d .
H52 H 1.0156 0.7618 0.1629 0.030 Uiso 1 1 calc R
C53 C 0.9544(6) 0.7473(2) 0.23581(19) 0.0343(12) Uani 1 1 d .
H53 H 1.0375 0.7461 0.2533 0.041 Uiso 1 1 calc R
C54 C 0.8480(6) 0.7402(2) 0.26389(19) 0.0366(13) Uani 1 1 d .
H54 H 0.8577 0.7349 0.3007 0.044 Uiso 1 1 calc R
C55 C 0.7276(6) 0.7407(2) 0.2386(2) 0.0383(13) Uani 1 1 d .
H55 H 0.6545 0.7359 0.2583 0.046 Uiso 1 1 calc R
C56 C 0.7111(5) 0.7481(2) 0.18517(19) 0.0284(11) Uani 1 1 d .
H56 H 0.6279 0.7471 0.1677 0.034 Uiso 1 1 calc R
C57 C 0.6968(4) 0.82911(17) 0.08229(16) 0.0178(9) Uani 1 1 d .
H57A H 0.6708 0.8355 0.0449 0.021 Uiso 1 1 calc R
H57B H 0.6185 0.8212 0.1007 0.021 Uiso 1 1 calc R
C58 C 0.7611(5) 0.88133(17) 0.10517(18) 0.0224(9) Uani 1 1 d .
H58A H 0.8443 0.8871 0.0895 0.027 Uiso 1 1 calc R
H58B H 0.7783 0.8767 0.1434 0.027 Uiso 1 1 calc R
C59 C 0.6752(4) 0.93235(18) 0.09431(18) 0.0226(9) Uani 1 1 d .
H59A H 0.6036 0.9312 0.1178 0.027 Uiso 1 1 calc R
H59B H 0.6376 0.9304 0.0578 0.027 Uiso 1 1 calc R
C61 C 0.7999(5) 1.00034(18) 0.17254(18) 0.0252(10) Uani 1 1 d .
C62 C 0.9263(5) 0.9955(2) 0.1916(2) 0.0342(12) Uani 1 1 d .
H62 H 0.9918 0.9887 0.1683 0.041 Uiso 1 1 calc R
C63 C 0.9570(6) 1.0007(2) 0.2456(2) 0.0434(14) Uani 1 1 d .
H63 H 1.0440 0.9982 0.2590 0.052 Uiso 1 1 calc R
C64 C 0.8616(6) 1.0095(2) 0.2791(2) 0.0428(15) Uani 1 1 d .
H64 H 0.8829 1.0122 0.3156 0.051 Uiso 1 1 calc R
C65 C 0.7361(7) 1.0143(2) 0.2604(2) 0.0451(16) Uani 1 1 d .
H65 H 0.6706 1.0205 0.2837 0.054 Uiso 1 1 calc R
C66 C 0.7057(6) 1.0102(2) 0.2068(2) 0.0376(13) Uani 1 1 d .
H66 H 0.6189 1.0143 0.1936 0.045 Uiso 1 1 calc R
C71 C 0.6465(4) 0.66967(17) -0.06668(16) 0.0188(9) Uani 1 1 d .
C72 C 0.6004(4) 0.65464(18) -0.12326(16) 0.0180(9) Uani 1 1 d .
C73 C 0.6032(4) 0.59070(18) -0.13208(15) 0.0179(9) Uani 1 1 d .
C74 C 0.5679(4) 0.55742(17) -0.08317(15) 0.0171(9) Uani 1 1 d .
C75 C 0.8509(4) 0.80389(17) -0.06378(17) 0.0181(9) Uani 1 1 d .
C76 C 0.7724(4) 0.84131(18) -0.10428(17) 0.0210(9) Uani 1 1 d .
C77 C 0.7241(4) 0.89499(18) -0.08084(16) 0.0206(9) Uani 1 1 d .
C78 C 0.8262(4) 0.93436(18) -0.05302(16) 0.0199(9) Uani 1 1 d .
C79 C 1.4024(4) 0.67176(18) 0.08713(16) 0.0196(9) Uani 1 1 d .
C80 C 1.3270(4) 0.66136(18) 0.13684(16) 0.0202(9) Uani 1 1 d .
C81 C 1.1876(4) 0.64230(18) 0.12530(16) 0.0196(9) Uani 1 1 d .
C82 C 1.1119(4) 0.67777(17) 0.08335(16) 0.0177(9) Uani 1 1 d .

loop_
_atom_site_aniso_label
_atom_site_aniso_U_11
_atom_site_aniso_U_22
_atom_site_aniso_U_33
_atom_site_aniso_U_23
_atom_site_aniso_U_13
_atom_site_aniso_U_12
Ag1 0.02617(19) 0.01164(16) 0.02811(17) 0.00267(12) -0.00558(13) -0.00074(12)
Ag2 0.02462(19) 0.01252(16) 0.02408(16) -0.00213(11) -0.00225(12) 0.00241(12)
Ag3 0.02687(19) 0.01451(16) 0.01579(14) -0.00181(11) 0.00305(11) -0.00210(12)
Ag4 0.02470(19) 0.01917(17) 0.02265(16) -0.00385(12) 0.00818(12) -0.00536(12)
Ag5 0.02758(19) 0.01309(15) 0.01600(14) -0.00034(11) 0.00433(11) 0.00194(12)
Ag6 0.02554(19) 0.01708(16) 0.01741(14) 0.00080(11) 0.00374(11) 0.00308(12)
S1 0.0222(6) 0.0142(5) 0.0189(5) 0.0002(4) 0.0038(4) 0.0016(4)
S2 0.0229(6) 0.0117(5) 0.0183(5) -0.0017(4) 0.0043(4) -0.0018(4)
S3 0.0214(6) 0.0118(5) 0.0256(5) -0.0021(4) 0.0049(4) 0.0020(4)
S4 0.0226(6) 0.0118(5) 0.0158(4) -0.0006(4) 0.0037(4) 0.0012(4)
S5 0.0216(6) 0.0134(5) 0.0165(4) -0.0012(4) 0.0057(4) -0.0009(4)
S6 0.0318(7) 0.0160(5) 0.0252(5) 0.0008(4) 0.0087(4) -0.0007(4)
F1 0.0368(17) 0.0239(14) 0.0167(12) 0.0049(10) 0.0092(11) -0.0038(11)
F2 0.0243(15) 0.0276(14) 0.0203(12) 0.0024(10) -0.0014(10) 0.0064(11)
F3 0.0296(16) 0.0247(15) 0.0259(13) -0.0020(11) 0.0139(11) 0.0000(11)
F4 0.0384(17) 0.0278(15) 0.0138(12) -0.0012(10) -0.0006(10) -0.0075(12)
F5 0.0297(16) 0.0195(14) 0.0320(14) -0.0041(11) -0.0083(11) -0.0022(11)
F6 0.0404(17) 0.0233(14) 0.0159(12) 0.0012(10) 0.0096(11) 0.0059(11)
F7 0.0231(15) 0.0298(15) 0.0267(13) 0.0040(11) 0.0082(10) -0.0015(11)
F8 0.0363(17) 0.0168(13) 0.0246(13) 0.0023(10) -0.0072(11) 0.0053(11)
F9 0.0304(16) 0.0340(16) 0.0177(12) 0.0066(11) 0.0094(10) 0.0011(12)
F10 0.0399(17) 0.0125(13) 0.0309(14) 0.0042(11) 0.0025(12) -0.0002(11)
F11 0.0314(16) 0.0266(15) 0.0162(12) -0.0059(10) 0.0038(10) -0.0001(11)
F12 0.0344(17) 0.0327(16) 0.0232(13) 0.0099(11) 0.0002(11) 0.0103(12)
O1 0.0244(18) 0.0137(15) 0.0213(15) 0.0023(12) 0.0001(12) 0.0003(12)
O2 0.0275(19) 0.0218(16) 0.0149(14) 0.0001(12) 0.0043(12) 0.0031(13)
O3 0.0287(19) 0.0183(17) 0.0257(16) 0.0032(13) 0.0052(13) -0.0021(13)
O4 0.0228(18) 0.0224(17) 0.0161(14) 0.0019(12) 0.0064(12) 0.0007(12)
O5 0.045(2) 0.0232(18) 0.0225(16) -0.0034(13) -0.0105(14) 0.0140(15)
O6 0.044(2) 0.0137(16) 0.0294(17) -0.0003(13) -0.0051(14) 0.0041(14)
O7 0.034(2) 0.0237(18) 0.0236(16) -0.0062(13) 0.0043(13) 0.0030(14)
O8 0.033(2) 0.0243(18) 0.0344(18) -0.0048(14) 0.0119(15) -0.0099(14)
O9 0.0228(18) 0.0153(16) 0.0212(15) 0.0016(12) 0.0033(12) 0.0005(12)
O10 0.0259(19) 0.0181(16) 0.0238(15) 0.0048(12) 0.0004(13) -0.0077(13)
O11 0.035(2) 0.0158(16) 0.0155(14) 0.0014(12) 0.0047(12) 0.0085(13)
O12 0.0243(19) 0.0275(18) 0.0274(17) -0.0002(14) 0.0063(13) -0.0014(14)
C11 0.025(3) 0.017(2) 0.0154(19) -0.0040(16) -0.0003(16) 0.0014(17)
C12 0.032(3) 0.037(3) 0.022(2) 0.005(2) 0.0056(19) 0.015(2)
C13 0.048(4) 0.061(4) 0.024(3) 0.008(3) 0.017(2) 0.016(3)
C14 0.052(4) 0.039(3) 0.015(2) 0.000(2) -0.001(2) 0.006(3)
C15 0.039(3) 0.032(3) 0.026(2) 0.004(2) -0.009(2) 0.000(2)
C16 0.023(3) 0.034(3) 0.028(2) 0.003(2) -0.0023(19) 0.001(2)
C17 0.020(2) 0.023(2) 0.0166(19) -0.0015(17) -0.0004(16) 0.0044(17)
C18 0.027(3) 0.019(2) 0.0161(19) -0.0007(16) 0.0007(16) -0.0049(18)
C19 0.029(3) 0.011(2) 0.0137(18) 0.0013(15) 0.0034(16) 0.0011(16)
C21 0.022(2) 0.018(2) 0.0148(19) -0.0034(16) 0.0043(16) -0.0033(17)
C22 0.027(3) 0.018(2) 0.021(2) -0.0027(17) 0.0040(17) -0.0022(18)
C23 0.031(3) 0.032(3) 0.018(2) 0.0036(19) 0.0058(18) 0.006(2)
C24 0.033(3) 0.044(3) 0.013(2) -0.003(2) 0.0022(18) -0.009(2)
C25 0.036(3) 0.030(3) 0.025(2) -0.007(2) 0.004(2) -0.010(2)
C26 0.037(3) 0.021(2) 0.022(2) -0.0024(18) 0.0037(19) -0.005(2)
C31 0.030(3) 0.014(2) 0.022(2) 0.0020(16) 0.0058(18) 0.0007(17)
C32 0.029(3) 0.025(3) 0.028(2) 0.0003(19) 0.0057(19) 0.000(2)
C33 0.045(3) 0.030(3) 0.028(3) 0.004(2) -0.002(2) 0.002(2)
C34 0.056(4) 0.039(3) 0.026(3) 0.006(2) 0.010(2) 0.006(3)
C35 0.038(4) 0.047(3) 0.037(3) 0.006(2) 0.021(2) 0.001(2)
C36 0.028(3) 0.029(3) 0.036(3) 0.005(2) 0.011(2) 0.000(2)
C37 0.031(3) 0.009(2) 0.023(2) -0.0009(16) 0.0091(18) 0.0017(17)
C38 0.024(3) 0.012(2) 0.023(2) 0.0010(16) 0.0077(17) 0.0002(17)
C39 0.019(2) 0.014(2) 0.0182(19) 0.0007(16) 0.0061(16) 0.0048(16)
C41 0.028(3) 0.014(2) 0.0106(18) -0.0007(15) 0.0028(16) 0.0003(17)
C42 0.035(3) 0.019(2) 0.023(2) 0.0027(18) -0.0004(19) -0.0065(19)
C43 0.046(3) 0.033(3) 0.024(2) 0.001(2) -0.009(2) -0.011(2)
C44 0.055(4) 0.045(3) 0.017(2) 0.001(2) -0.002(2) -0.007(3)
C45 0.044(4) 0.054(4) 0.022(2) 0.009(2) 0.009(2) -0.014(3)
C46 0.034(3) 0.026(3) 0.019(2) -0.0008(18) 0.0024(18) -0.004(2)
C51 0.036(3) 0.010(2) 0.0159(19) -0.0009(15) 0.0050(17) -0.0028(17)
C52 0.037(3) 0.016(2) 0.023(2) -0.0012(17) 0.0044(19) 0.0000(19)
C53 0.051(4) 0.024(3) 0.026(2) -0.003(2) -0.011(2) 0.002(2)
C54 0.066(4) 0.025(3) 0.019(2) 0.006(2) 0.004(2) -0.002(2)
C55 0.057(4) 0.033(3) 0.027(3) 0.003(2) 0.018(2) -0.005(2)
C56 0.036(3) 0.022(3) 0.029(2) 0.0013(19) 0.011(2) -0.003(2)
C57 0.017(2) 0.016(2) 0.020(2) 0.0020(16) 0.0032(16) 0.0040(16)
C58 0.027(3) 0.012(2) 0.029(2) -0.0007(17) 0.0075(18) -0.0027(17)
C59 0.024(3) 0.017(2) 0.027(2) -0.0019(18) 0.0076(18) -0.0058(18)
C61 0.040(3) 0.013(2) 0.025(2) -0.0049(17) 0.014(2) -0.0072(18)
C62 0.045(4) 0.027(3) 0.031(3) -0.001(2) 0.009(2) -0.001(2)
C63 0.057(4) 0.035(3) 0.038(3) 0.001(2) -0.002(3) -0.004(3)
C64 0.073(5) 0.027(3) 0.029(3) 0.000(2) 0.008(3) -0.009(3)
C65 0.065(5) 0.038(3) 0.035(3) -0.009(2) 0.029(3) -0.008(3)
C66 0.044(4) 0.035(3) 0.036(3) -0.010(2) 0.017(2) -0.006(2)
C71 0.030(3) 0.011(2) 0.0156(19) 0.0028(16) 0.0044(17) -0.0037(17)
C72 0.021(2) 0.020(2) 0.0145(19) 0.0025(16) 0.0068(16) 0.0023(17)
C73 0.021(2) 0.021(2) 0.0120(18) -0.0005(16) 0.0026(15) -0.0001(17)
C74 0.019(2) 0.019(2) 0.0137(18) 0.0025(16) 0.0010(15) -0.0104(17)
C75 0.017(2) 0.015(2) 0.022(2) 0.0029(16) 0.0024(16) -0.0017(16)
C76 0.024(3) 0.020(2) 0.019(2) 0.0015(17) -0.0004(17) -0.0051(18)
C77 0.025(3) 0.018(2) 0.019(2) 0.0034(17) 0.0017(17) 0.0008(17)
C78 0.027(3) 0.012(2) 0.021(2) 0.0031(16) 0.0025(17) 0.0060(17)
C79 0.021(3) 0.023(2) 0.0152(19) 0.0031(17) 0.0029(16) 0.0109(18)
C80 0.026(3) 0.019(2) 0.016(2) 0.0023(16) 0.0037(16) 0.0056(18)
C81 0.026(3) 0.016(2) 0.017(2) 0.0024(16) 0.0063(17) 0.0017(17)
C82 0.023(3) 0.013(2) 0.0172(19) -0.0005(16) 0.0078(16) 0.0033(17)

loop_
_atom_type_symbol
_atom_type_description
_atom_type_scat_dispersion_real
_atom_type_scat_dispersion_imag
_atom_type_scat_source
C C 0.0181 0.0091 'International Tables Vol C Tables 4.2.6.8 and 6.1.1.4'
H H 0.0000 0.0000 'International Tables Vol C Tables 4.2.6.8 and 6.1.1.4'
O O 0.0492 0.0322 'International Tables Vol C Tables 4.2.6.8 and 6.1.1.4'
F F 0.0727 0.0534 'International Tables Vol C Tables 4.2.6.8 and 6.1.1.4'
S S 0.3331 0.5567 'International Tables Vol C Tables 4.2.6.8 and 6.1.1.4'
Ag Ag 0.1306 4.2820 'International Tables Vol C Tables 4.2.6.8 and 6.1.1.4'

loop_
_geom_angle_atom_site_label_1
_geom_angle_atom_site_label_2
_geom_angle_atom_site_label_3
_geom_angle_site_symmetry_1
_geom_angle_site_symmetry_3
_geom_angle
_geom_angle_publ_flag
O9 Ag1 O5 . . 157.15(11) y
O9 Ag1 S2 . . 109.86(8) y
O5 Ag1 S2 . . 89.69(9) y
O9 Ag1 S5 . . 100.20(8) y
O5 Ag1 S5 . . 81.6(1) y
S2 Ag1 S5 . . 113.76(3) y
O9 Ag1 Ag2 . . 78.23(7) y
O5 Ag1 Ag2 . . 79.53(8) y
S2 Ag1 Ag2 . . 159.95(3) y
S5 Ag1 Ag2 . . 81.57(2) y
O6 Ag2 O10 . . 154.76(11) y
O6 Ag2 O1 . . 81.64(11) y
O10 Ag2 O1 . . 110.29(10) y
O6 Ag2 S3 . 1_655 113.95(9) y
O10 Ag2 S3 . 1_655 85.31(8) y
O1 Ag2 S3 . 1_655 104.53(7) y
O6 Ag2 Ag1 . . 80.46(8) y
O10 Ag2 Ag1 . . 76.13(7) y
O1 Ag2 Ag1 . . 138.89(7) y
S3 Ag2 Ag1 1_655 . 116.55(3) y
O6 Ag2 Ag3 . . 92.71(9) y
O10 Ag2 Ag3 . . 77.01(8) y
O1 Ag2 Ag3 . . 56.92(7) y
S3 Ag2 Ag3 1_655 . 145.97(3) y
Ag1 Ag2 Ag3 . . 87.326(12) y
O2 Ag3 S5 . . 122.77(8) y
O2 Ag3 O12 . 1_455 95.52(11) y
S5 Ag3 O12 . 1_455 95.54(8) y
O2 Ag3 S4 . 3_665 107.64(8) y
S5 Ag3 S4 . 3_665 127.30(4) y
O12 Ag3 S4 1_455 3_665 93.86(8) y
O2 Ag3 Ag2 . . 82.60(7) y
S5 Ag3 Ag2 . . 79.92(3) y
O12 Ag3 Ag2 1_455 . 172.95(8) y
S4 Ag3 Ag2 3_665 . 93.18(3) y
O8 Ag4 O7 3_775 . 136.08(12) y
O8 Ag4 S6 3_775 . 97.24(9) y
O7 Ag4 S6 . . 78.43(8) y
O8 Ag4 S2 3_775 . 110.26(9) y
O7 Ag4 S2 . . 104.23(8) y
S6 Ag4 S2 . . 131.70(3) y
O8 Ag4 Ag4 3_775 3_775 79.21(8) y
O7 Ag4 Ag4 . 3_775 69.66(8) y
S6 Ag4 Ag4 . 3_775 126.37(3) y
S2 Ag4 Ag4 . 3_775 98.00(3) y
O3 Ag5 O4 . 3_665 138.92(11) y
O3 Ag5 O11 . 3_765 103.96(11) y
O4 Ag5 O11 3_665 3_765 90.92(10) y
O3 Ag5 S4 . . 118.16(9) y
O4 Ag5 S4 3_665 . 99.19(8) y
O11 Ag5 S4 3_765 . 91.22(8) y
O3 Ag5 Ag5 . 3_665 77.51(8) y
O4 Ag5 Ag5 3_665 3_665 75.89(7) y
O11 Ag5 Ag5 3_765 3_665 159.25(7) y
S4 Ag5 Ag5 . 3_665 106.47(3) y
O11 Ag6 O2 . 1_655 98.67(10) y
O11 Ag6 S1 . . 113.80(7) y
O2 Ag6 S1 1_655 . 102.36(7) y
O11 Ag6 S3 . 1_655 89.88(8) y
O2 Ag6 S3 1_655 1_655 158.89(7) y
S1 Ag6 S3 . 1_655 91.60(3) y
C11 S1 C17 . . 103.7(2) y
C11 S1 Ag6 . . 107.55(14) y
C17 S1 Ag6 . . 98.88(14) y
C21 S2 C19 . . 103.4(2) y
C21 S2 Ag1 . . 114.40(14) y
C19 S2 Ag1 . . 104.64(14) y
C21 S2 Ag4 . . 112.08(14) y
C19 S2 Ag4 . . 100.04(13) y
Ag1 S2 Ag4 . . 119.41(4) y
C31 S3 C37 . . 102.7(2) y
C31 S3 Ag2 . 1_455 107.94(15) y
C37 S3 Ag2 . 1_455 109.88(15) y
C31 S3 Ag6 . 1_455 104.62(16) y
C37 S3 Ag6 . 1_455 122.48(16) y
Ag2 S3 Ag6 1_455 1_455 108.19(4) y
C41 S4 C39 . . 102.7(2) y
C41 S4 Ag3 . 3_665 108.38(14) y
C39 S4 Ag3 . 3_665 120.44(14) y
C41 S4 Ag5 . . 112.48(15) y
C39 S4 Ag5 . . 109.43(14) y
Ag3 S4 Ag5 3_665 . 103.65(4) y
C51 S5 C57 . . 103.0(2) y
C51 S5 Ag3 . . 110.31(14) y
C57 S5 Ag3 . . 104.01(14) y
C51 S5 Ag1 . . 117.80(16) y
C57 S5 Ag1 . . 110.17(14) y
Ag3 S5 Ag1 . . 110.44(4) y
C61 S6 C59 . . 103.4(2) y
C61 S6 Ag4 . . 109.68(17) y
C59 S6 Ag4 . . 99.99(15) y
C71 O1 Ag2 . . 124.1(3) y
C71 O2 Ag3 . . 101.2(3) y
C71 O2 Ag6 . 1_455 116.2(3) y
Ag3 O2 Ag6 . 1_455 105.85(11) y
C74 O3 Ag5 . . 117.3(3) y
C74 O4 Ag5 . 3_665 115.4(3) y
C75 O5 Ag1 . . 122.3(3) y
C75 O6 Ag2 . . 121.2(3) y
C78 O7 Ag4 . . 121.8(3) y
C78 O8 Ag4 . 3_775 114.0(3) y
C82 O9 Ag1 . . 117.6(3) y
C82 O10 Ag2 . . 116.3(3) y
C79 O11 Ag6 . . 115.7(3) y
C79 O11 Ag5 . 3_765 126.8(3) y
Ag6 O11 Ag5 . 3_765 98.17(10) y
C79 O12 Ag3 . 1_655 117.7(3) y
C16 C11 C12 . . 120.6(4) y
C16 C11 S1 . . 118.1(4) y
C12 C11 S1 . . 121.3(3) y
C13 C12 C11 . . 118.9(5) y
C13 C12 H12 . . 120.6 ?
C11 C12 H12 . . 120.6 ?
C12 C13 C14 . . 121.5(5) y
C12 C13 H13 . . 119.3 ?
C14 C13 H13 . . 119.3 ?
C13 C14 C15 . . 119.5(5) y
C13 C14 H14 . . 120.3 ?
C15 C14 H14 . . 120.3 ?
C14 C15 C16 . . 120.0(5) y
C14 C15 H15 . . 120 ?
C16 C15 H15 . . 120 ?
C11 C16 C15 . . 119.6(5) y
C11 C16 H16 . . 120.2 ?
C15 C16 H16 . . 120.2 ?
C18 C17 S1 . . 115.0(3) y
C18 C17 H17A . . 108.5 ?
S1 C17 H17A . . 108.5 ?
C18 C17 H17B . . 108.5 ?
S1 C17 H17B . . 108.5 ?
H17A C17 H17B . . 107.5 ?
C19 C18 C17 . . 119.2(4) y
C19 C18 H18A . . 107.5 ?
C17 C18 H18A . . 107.5 ?
C19 C18 H18B . . 107.5 ?
C17 C18 H18B . . 107.5 ?
H18A C18 H18B . . 107 ?
C18 C19 S2 . . 118.0(3) y
C18 C19 H19A . . 107.8 ?
S2 C19 H19A . . 107.8 ?
C18 C19 H19B . . 107.8 ?
S2 C19 H19B . . 107.8 ?
H19A C19 H19B . . 107.2 ?
C22 C21 C26 . . 121.9(4) y
C22 C21 S2 . . 119.9(3) y
C26 C21 S2 . . 118.2(3) y
C21 C22 C23 . . 118.7(4) y
C21 C22 H22 . . 120.7 ?
C23 C22 H22 . . 120.7 ?
C24 C23 C22 . . 120.5(4) y
C24 C23 H23 . . 119.7 ?
C22 C23 H23 . . 119.7 ?
C23 C24 C25 . . 119.4(4) y
C23 C24 H24 . . 120.3 ?
C25 C24 H24 . . 120.3 ?
C26 C25 C24 . . 120.7(4) y
C26 C25 H25 . . 119.6 ?
C24 C25 H25 . . 119.6 ?
C25 C26 C21 . . 118.7(4) y
C25 C26 H26 . . 120.6 ?
C21 C26 H26 . . 120.6 ?
C36 C31 C32 . . 121.3(4) y
C36 C31 S3 . . 119.1(4) y
C32 C31 S3 . . 119.6(3) y
C33 C32 C31 . . 119.0(5) y
C33 C32 H32 . . 120.5 ?
C31 C32 H32 . . 120.5 ?
C32 C33 C34 . . 119.2(5) y
C32 C33 H33 . . 120.4 ?
C34 C33 H33 . . 120.4 ?
C35 C34 C33 . . 120.9(5) y
C35 C34 H34 . . 119.5 ?
C33 C34 H34 . . 119.5 ?
C34 C35 C36 . . 120.7(5) y
C34 C35 H35 . . 119.7 ?
C36 C35 H35 . . 119.7 ?
C31 C36 C35 . . 118.9(5) y
C31 C36 H36 . . 120.6 ?
C35 C36 H36 . . 120.6 ?
C38 C37 S3 . . 112.3(3) y
C38 C37 H37A . . 109.1 ?
S3 C37 H37A . . 109.1 ?
C38 C37 H37B . . 109.1 ?
S3 C37 H37B . . 109.1 ?
H37A C37 H37B . . 107.9 ?
C37 C38 C39 . . 112.7(3) y
C37 C38 H38A . . 109 ?
C39 C38 H38A . . 109 ?
C37 C38 H38B . . 109 ?
C39 C38 H38B . . 109 ?
H38A C38 H38B . . 107.8 ?
C38 C39 S4 . . 110.3(3) y
C38 C39 H39A . . 109.6 ?
S4 C39 H39A . . 109.6 ?
C38 C39 H39B . . 109.6 ?
S4 C39 H39B . . 109.6 ?
H39A C39 H39B . . 108.1 ?
C42 C41 C46 . . 121.5(4) y
C42 C41 S4 . . 119.4(3) y
C46 C41 S4 . . 119.0(3) y
C41 C42 C43 . . 118.4(4) y
C41 C42 H42 . . 120.8 ?
C43 C42 H42 . . 120.8 ?
C44 C43 C42 . . 120.5(5) y
C44 C43 H43 . . 119.7 ?
C42 C43 H43 . . 119.7 ?
C45 C44 C43 . . 120.2(5) y
C45 C44 H44 . . 119.9 ?
C43 C44 H44 . . 119.9 ?
C44 C45 C46 . . 120.7(5) y
C44 C45 H45 . . 119.7 ?
C46 C45 H45 . . 119.7 ?
C45 C46 C41 . . 118.7(5) y
C45 C46 H46 . . 120.7 ?
C41 C46 H46 . . 120.7 ?
C56 C51 C52 . . 121.5(4) y
C56 C51 S5 . . 120.7(4) y
C52 C51 S5 . . 117.8(3) y
C53 C52 C51 . . 118.2(5) y
C53 C52 H52 . . 120.9 ?
C51 C52 H52 . . 120.9 ?
C54 C53 C52 . . 120.9(5) y
C54 C53 H53 . . 119.5 ?
C52 C53 H53 . . 119.5 ?
C53 C54 C55 . . 119.9(5) y
C53 C54 H54 . . 120.1 ?
C55 C54 H54 . . 120.1 ?
C54 C55 C56 . . 121.2(5) y
C54 C55 H55 . . 119.4 ?
C56 C55 H55 . . 119.4 ?
C55 C56 C51 . . 118.3(5) y
C55 C56 H56 . . 120.9 ?
C51 C56 H56 . . 120.9 ?
C58 C57 S5 . . 111.3(3) y
C58 C57 H57A . . 109.4 ?
S5 C57 H57A . . 109.4 ?
C58 C57 H57B . . 109.4 ?
S5 C57 H57B . . 109.4 ?
H57A C57 H57B . . 108 ?
C57 C58 C59 . . 110.6(4) y
C57 C58 H58A . . 109.5 ?
C59 C58 H58A . . 109.5 ?
C57 C58 H58B . . 109.5 ?
C59 C58 H58B . . 109.5 ?
H58A C58 H58B . . 108.1 ?
C58 C59 S6 . . 113.2(3) y
C58 C59 H59A . . 108.9 ?
S6 C59 H59A . . 108.9 ?
C58 C59 H59B . . 108.9 ?
S6 C59 H59B . . 108.9 ?
H59A C59 H59B . . 107.7 ?
C62 C61 C66 . . 119.6(5) y
C62 C61 S6 . . 119.8(4) y
C66 C61 S6 . . 120.4(4) y
C61 C62 C63 . . 119.3(5) y
C61 C62 H62 . . 120.3 ?
C63 C62 H62 . . 120.3 ?
C64 C63 C62 . . 120.1(6) y
C64 C63 H63 . . 120 ?
C62 C63 H63 . . 120 ?
C65 C64 C63 . . 120.8(5) y
C65 C64 H64 . . 119.6 ?
C63 C64 H64 . . 119.6 ?
C64 C65 C66 . . 119.3(5) y
C64 C65 H65 . . 120.4 ?
C66 C65 H65 . . 120.4 ?
C61 C66 C65 . . 120.9(6) y
C61 C66 H66 . . 119.5 ?
C65 C66 H66 . . 119.5 ?
O1 C71 O2 . . 128.0(4) y
O1 C71 C72 . . 112.8(4) y
O2 C71 C72 . . 119.2(4) y
F2 C72 F1 . . 106.2(3) y
F2 C72 C71 . . 111.8(3) y
F1 C72 C71 . . 110.2(3) y
F2 C72 C73 . . 108.6(3) y
F1 C72 C73 . . 108.7(3) y
C71 C72 C73 . . 111.2(3) y
F3 C73 F4 . . 106.5(3) y
F3 C73 C74 . . 111.2(3) y
F4 C73 C74 . . 108.1(3) y
F3 C73 C72 . . 109.3(3) y
F4 C73 C72 . . 108.9(3) y
C74 C73 C72 . . 112.6(3) y
O3 C74 O4 . . 129.9(4) y
O3 C74 C73 . . 116.6(4) y
O4 C74 C73 . . 113.6(4) y
O6 C75 O5 . . 130.6(4) y
O6 C75 C76 . . 115.5(4) y
O5 C75 C76 . . 113.8(4) y
F5 C76 F6 . . 105.5(3) y
F5 C76 C77 . . 109.3(4) y
F6 C76 C77 . . 108.7(3) y
F5 C76 C75 . . 110.5(3) y
F6 C76 C75 . . 109.1(4) y
C77 C76 C75 . . 113.4(3) y
F7 C77 F8 . . 106.5(4) y
F7 C77 C76 . . 106.2(3) y
F8 C77 C76 . . 107.6(3) y
F7 C77 C78 . . 110.9(3) y
F8 C77 C78 . . 107.8(3) y
C76 C77 C78 . . 117.3(4) y
O7 C78 O8 . . 129.4(4) y
O7 C78 C77 . . 117.1(4) y
O8 C78 C77 . . 113.4(4) y
O12 C79 O11 . . 130.3(4) y
O12 C79 C80 . . 117.4(4) y
O11 C79 C80 . . 112.4(4) y
F11 C80 F12 . . 106.1(3) y
F11 C80 C81 . . 108.9(3) y
F12 C80 C81 . . 108.0(4) y
F11 C80 C79 . . 110.6(4) y
F12 C80 C79 . . 108.4(3) y
C81 C80 C79 . . 114.5(3) y
F10 C81 F9 . . 106.4(3) y
F10 C81 C80 . . 109.5(4) y
F9 C81 C80 . . 108.1(3) y
F10 C81 C82 . . 111.0(3) y
F9 C81 C82 . . 107.8(3) y
C80 C81 C82 . . 113.8(3) y
O10 C82 O9 . . 129.2(4) y
O10 C82 C81 . . 116.2(4) y
O9 C82 C81 . . 114.6(4) y

loop_
_geom_bond_atom_site_label_1
_geom_bond_atom_site_label_2
_geom_bond_site_symmetry_2
_geom_bond_distance
_geom_bond_publ_flag
Ag1 O9 . 2.256(3) y
Ag1 O5 . 2.271(3) y
Ag1 S2 . 2.5912(10) y
Ag1 S5 . 2.7768(11) y
Ag1 Ag2 . 2.9474(4) y
Ag2 O6 . 2.271(3) y
Ag2 O10 . 2.325(3) y
Ag2 O1 . 2.420(3) y
Ag2 S3 1_655 2.6355(11) y
Ag2 Ag3 . 3.2807(5) y
Ag3 O2 . 2.365(3) y
Ag3 S5 . 2.4622(10) y
Ag3 O12 1_455 2.474(3) y
Ag3 S4 3_665 2.5623(10) y
Ag4 O8 3_775 2.309(3) y
Ag4 O7 . 2.377(3) y
Ag4 S6 . 2.6194(12) y
Ag4 S2 . 2.6578(11) y
Ag4 Ag4 3_775 3.1392(6) y
Ag5 O3 . 2.248(3) y
Ag5 O4 3_665 2.330(3) y
Ag5 O11 3_765 2.434(3) y
Ag5 S4 . 2.5666(11) y
Ag5 Ag5 3_665 2.9590(6) y
Ag6 O11 . 2.362(3) y
Ag6 O2 1_655 2.494(3) y
Ag6 S1 . 2.5859(10) y
Ag6 S3 1_655 2.6829(11) y
S1 C11 . 1.791(4) y
S1 C17 . 1.826(4) y
S2 C21 . 1.792(4) y
S2 C19 . 1.831(4) y
S3 C31 . 1.783(4) y
S3 C37 . 1.832(4) y
S3 Ag2 1_455 2.6355(11) y
S3 Ag6 1_455 2.6829(11) y
S4 C41 . 1.786(4) y
S4 C39 . 1.824(4) y
S4 Ag3 3_665 2.5623(10) y
S5 C51 . 1.790(4) y
S5 C57 . 1.827(4) y
S6 C61 . 1.781(5) y
S6 C59 . 1.826(4) y
F1 C72 . 1.362(5) y
F2 C72 . 1.357(5) y
F3 C73 . 1.343(5) y
F4 C73 . 1.378(5) y
F5 C76 . 1.342(5) y
F6 C76 . 1.372(5) y
F7 C77 . 1.363(5) y
F8 C77 . 1.371(5) y
F9 C81 . 1.373(5) y
F10 C81 . 1.351(5) y
F11 C80 . 1.356(5) y
F12 C80 . 1.364(5) y
O1 C71 . 1.243(5) y
O2 C71 . 1.247(5) y
O2 Ag6 1_455 2.494(3) y
O3 C74 . 1.236(5) y
O4 C74 . 1.258(5) y
O4 Ag5 3_665 2.330(3) y
O5 C75 . 1.242(5) y
O6 C75 . 1.227(5) y
O7 C78 . 1.233(5) y
O8 C78 . 1.247(5) y
O8 Ag4 3_775 2.309(3) y
O9 C82 . 1.252(5) y
O10 C82 . 1.250(5) y
O11 C79 . 1.267(5) y
O11 Ag5 3_765 2.434(3) y
O12 C79 . 1.223(6) y
O12 Ag3 1_655 2.474(3) y
C11 C16 . 1.380(6) y
C11 C12 . 1.389(6) y
C12 C13 . 1.375(6) y
C12 H12 . 0.95 ?
C13 C14 . 1.375(8) y
C13 H13 . 0.95 ?
C14 C15 . 1.384(8) y
C14 H14 . 0.95 ?
C15 C16 . 1.391(7) y
C15 H15 . 0.95 ?
C16 H16 . 0.95 ?
C17 C18 . 1.527(6) y
C17 H17A . 0.99 ?
C17 H17B . 0.99 ?
C18 C19 . 1.521(6) y
C18 H18A . 0.99 ?
C18 H18B . 0.99 ?
C19 H19A . 0.99 ?
C19 H19B . 0.99 ?
C21 C22 . 1.380(6) y
C21 C26 . 1.394(6) y
C22 C23 . 1.398(6) y
C22 H22 . 0.95 ?
C23 C24 . 1.394(7) y
C23 H23 . 0.95 ?
C24 C25 . 1.395(7) y
C24 H24 . 0.95 ?
C25 C26 . 1.386(7) y
C25 H25 . 0.95 ?
C26 H26 . 0.95 ?
C31 C36 . 1.373(6) y
C31 C32 . 1.385(7) y
C32 C33 . 1.384(7) y
C32 H32 . 0.95 ?
C33 C34 . 1.395(8) y
C33 H33 . 0.95 ?
C34 C35 . 1.345(8) y
C34 H34 . 0.95 ?
C35 C36 . 1.388(7) y
C35 H35 . 0.95 ?
C36 H36 . 0.95 ?
C37 C38 . 1.523(6) y
C37 H37A . 0.99 ?
C37 H37B . 0.99 ?
C38 C39 . 1.525(5) y
C38 H38A . 0.99 ?
C38 H38B . 0.99 ?
C39 H39A . 0.99 ?
C39 H39B . 0.99 ?
C41 C42 . 1.380(6) y
C41 C46 . 1.392(6) y
C42 C43 . 1.397(6) y
C42 H42 . 0.95 ?
C43 C44 . 1.376(7) y
C43 H43 . 0.95 ?
C44 C45 . 1.376(7) y
C44 H44 . 0.95 ?
C45 C46 . 1.382(6) y
C45 H45 . 0.95 ?
C46 H46 . 0.95 ?
C51 C56 . 1.389(6) y
C51 C52 . 1.390(6) y
C52 C53 . 1.386(6) y
C52 H52 . 0.95 ?
C53 C54 . 1.373(8) y
C53 H53 . 0.95 ?
C54 C55 . 1.374(8) y
C54 H54 . 0.95 ?
C55 C56 . 1.379(7) y
C55 H55 . 0.95 ?
C56 H56 . 0.95 ?
C57 C58 . 1.520(6) y
C57 H57A . 0.99 ?
C57 H57B . 0.99 ?
C58 C59 . 1.532(6) y
C58 H58A . 0.99 ?
C58 H58B . 0.99 ?
C59 H59A . 0.99 ?
C59 H59B . 0.99 ?
C61 C62 . 1.380(7) y
C61 C66 . 1.382(7) y
C62 C63 . 1.404(7) y
C62 H62 . 0.95 ?
C63 C64 . 1.374(8) y
C63 H63 . 0.95 ?
C64 C65 . 1.368(9) y
C64 H64 . 0.95 ?
C65 C66 . 1.390(8) y
C65 H65 . 0.95 ?
C66 H66 . 0.95 ?
C71 C72 . 1.538(5) y
C72 C73 . 1.551(6) y
C73 C74 . 1.551(5) y
C75 C76 . 1.561(6) y
C76 C77 . 1.521(6) y
C77 C78 . 1.560(6) y
C79 C80 . 1.561(6) y
C80 C81 . 1.535(6) y
C81 C82 . 1.545(6) y
